data_4020960
loop_
_publ_author_name
'Fijs W. B. van Leeuwen'
'Hans Beijleveld'
'Huub Kooijman'
'Anthony L. Spek'
'Willem Verboom'
'David N. Reinhoudt'

_publ_section_title
;
 Synthesis and Conformational Evaluation of
 p-tert-Butylthiacalix[4]arene-crowns
;
_journal_name_full 'Journal of Organic Chemistry'
_journal_page_first 3928
_journal_page_last 3936
_journal_paper_doi 10.1021/jo0401220
_journal_volume 69
_journal_year 2004
_chemical_formula_moiety 'C52 H70 O8 S4'
_chemical_formula_sum 'C52 H70 O8 S4'
_chemical_formula_weight 951.36
_space_group_IT_number 14
_symmetry_cell_setting monoclinic
_symmetry_space_group_name_Hall '-P 2ybc'
_symmetry_space_group_name_H-M 'P 1 21/c 1'
_cell_angle_alpha 90
_cell_angle_beta 103.12(2)
_cell_angle_gamma 90
_cell_formula_units_Z 4
_cell_length_a 15.2781(10)
_cell_length_b 12.2052(15)
_cell_length_c 28.622(2)
_cell_measurement_temperature 150
_cell_volume 5197.9(9)
_diffrn_ambient_temperature 150
_exptl_crystal_density_diffrn 1.216
_cod_depositor_comments
;
The following automatic conversions were performed:
'_symmetry_cell_setting' value 'Monoclinic' changed to 'monoclinic'
according to '/home/saulius/struct/CIF-dictionaries/cif_core.dic'
dictionary named 'cif_core.dic' version 2.4.1 from 2010-06-29.

Automatic conversion script
Id: cif_fix_enum 1527 2010-12-29 10:47:43Z saulius 
;
_cod_original_sg_symbol_H-M 'P 21/c'
_cod_database_code 4020960

loop_
_symmetry_equiv_pos_as_xyz
x,y,z
-x,1/2+y,1/2-z
-x,-y,-z
x,1/2-y,1/2+z

loop_
_atom_site_aniso_label
_atom_site_aniso_U_11
_atom_site_aniso_U_22
_atom_site_aniso_U_33
_atom_site_aniso_U_23
_atom_site_aniso_U_13
_atom_site_aniso_U_12
S1 0.0381(5) 0.0308(4) 0.0272(4) 0.0032(3) 0.0017(3) -0.0017(4)
S2 0.0256(4) 0.0434(5) 0.0219(4) -0.0050(3) 0.0047(3) -0.0052(3)
S3 0.0365(5) 0.0268(4) 0.0335(4) 0.0004(3) 0.0170(4) -0.0046(3)
S4 0.0281(4) 0.0447(5) 0.0309(5) 0.0050(4) -0.0018(3) -0.0047(4)
O41 0.0260(11) 0.0286(12) 0.0321(12) -0.0042(10) 0.0061(9) 0.0024(9)
O44 0.0597(18) 0.0435(16) 0.0502(17) -0.0065(13) 0.0029(14) 0.0134(13)
O53 0.0399(15) 0.0500(18) 0.086(2) 0.0023(16) 0.0213(15) 0.0038(13)
O56 0.0227(11) 0.0344(12) 0.0402(13) -0.0046(10) 0.0090(10) -0.0019(9)
O61 0.0264(11) 0.0345(12) 0.0294(12) -0.0006(10) 0.0102(9) 0.0072(10)
O71 0.0289(12) 0.0403(13) 0.0234(11) 0.0024(10) 0.0083(9) 0.0042(10)
C1 0.0269(16) 0.0301(17) 0.0247(16) -0.0002(13) 0.0009(13) -0.0021(13)
C2 0.0304(17) 0.0376(19) 0.0245(16) -0.0011(14) 0.0076(13) -0.0013(14)
C3 0.0251(16) 0.0374(19) 0.0318(18) 0.0010(15) 0.0067(14) 0.0008(14)
C4 0.0237(16) 0.0373(18) 0.0263(16) 0.0020(14) 0.0028(13) 0.0011(14)
C5 0.0227(15) 0.0339(17) 0.0234(16) -0.0037(13) 0.0038(12) -0.0040(13)
C6 0.0213(15) 0.0279(16) 0.0256(16) -0.0036(13) 0.0020(12) -0.0025(12)
C7 0.0300(18) 0.054(2) 0.043(2) 0.0051(18) 0.0124(16) 0.0098(17)
C8 0.059(3) 0.108(4) 0.062(3) 0.022(3) 0.038(2) 0.044(3)
C9 0.066(3) 0.064(3) 0.061(3) 0.016(2) 0.028(2) 0.033(2)
C10 0.030(2) 0.086(4) 0.112(4) -0.008(3) 0.007(2) 0.007(2)
C11 0.0236(15) 0.0321(17) 0.0203(15) 0.0005(13) 0.0048(12) -0.0004(13)
C12 0.0331(17) 0.0284(17) 0.0247(16) -0.0022(13) 0.0093(13) 0.0007(14)
C13 0.0275(16) 0.0326(17) 0.0266(16) 0.0030(13) 0.0101(13) 0.0045(13)
C14 0.0258(16) 0.0312(17) 0.0294(17) 0.0016(13) 0.0118(13) -0.0016(13)
C15 0.0281(16) 0.0274(16) 0.0249(16) 0.0003(13) 0.0096(13) -0.0004(13)
C16 0.0246(15) 0.0320(17) 0.0206(15) 0.0015(13) 0.0085(12) 0.0032(13)
C17 0.0307(17) 0.0340(18) 0.044(2) 0.0004(16) 0.0135(16) 0.0069(15)
C21 0.0302(16) 0.0218(15) 0.0284(16) -0.0035(13) 0.0112(13) -0.0067(13)
C22 0.0320(17) 0.0254(16) 0.0320(18) -0.0002(13) 0.0100(14) 0.0008(14)
C23 0.0302(17) 0.0343(18) 0.0337(18) -0.0038(15) 0.0108(14) -0.0003(14)
C24 0.0338(18) 0.0383(19) 0.0289(18) -0.0019(15) 0.0098(14) -0.0028(15)
C25 0.0291(17) 0.0296(17) 0.0249(16) -0.0025(13) 0.0008(13) -0.0042(13)
C26 0.0244(15) 0.0229(15) 0.0344(18) -0.0057(13) 0.0066(13) -0.0053(13)
C27 0.043(2) 0.065(3) 0.037(2) 0.0047(19) 0.0170(17) 0.0155(19)
C31 0.0223(15) 0.0345(18) 0.0283(17) 0.0042(14) 0.0028(13) 0.0014(13)
C32 0.0321(18) 0.042(2) 0.0218(16) 0.0004(14) -0.0001(13) 0.0022(15)
C33 0.0284(17) 0.048(2) 0.0207(16) 0.0035(15) 0.0035(13) 0.0081(15)
C34 0.0283(17) 0.0390(19) 0.0292(18) 0.0081(15) 0.0063(14) 0.0034(14)
C35 0.0250(16) 0.0316(17) 0.0235(16) 0.0034(13) 0.0012(13) 0.0055(13)
C36 0.0264(16) 0.0326(17) 0.0202(15) 0.0039(13) 0.0041(12) 0.0074(13)
C37 0.042(2) 0.073(3) 0.0225(18) 0.0010(18) 0.0084(15) -0.0012(19)
C38 0.058(3) 0.129(5) 0.032(2) 0.005(3) 0.019(2) -0.020(3)
C39 0.063(3) 0.091(4) 0.036(2) -0.011(2) 0.018(2) 0.019(3)
C40 0.057(3) 0.083(3) 0.0239(19) 0.009(2) 0.0049(18) 0.011(2)
C42 0.039(2) 0.0324(19) 0.044(2) -0.0099(16) 0.0070(16) -0.0037(15)
C43 0.059(2) 0.034(2) 0.040(2) -0.0089(17) 0.0007(19) 0.0075(18)
C54 0.0312(19) 0.056(3) 0.062(3) 0.006(2) 0.0159(19) -0.0043(18)
C55 0.0278(18) 0.037(2) 0.058(2) -0.0036(17) 0.0050(17) -0.0058(15)
C62 0.042(2) 0.055(2) 0.039(2) 0.0068(18) 0.0061(17) 0.0218(19)
C72 0.0289(18) 0.054(2) 0.041(2) -0.0069(18) 0.0116(16) 0.0041(16)

loop_
_atom_site_label
_atom_site_type_symbol
_atom_site_thermal_displace_type
_atom_site_fract_x
_atom_site_fract_y
_atom_site_fract_z
_atom_site_occupancy
_atom_site_U_iso_or_equiv
_atom_site_calc_flag
_atom_site_refinement_flags
S1 S Uani 0.37655(6) 0.97739(7) 0.06573(3) 1.000 0.0329(3) . .
S2 S Uani 0.40933(5) 0.83389(7) 0.25157(3) 1.000 0.0304(3) . .
S3 S Uani 0.16879(6) 0.49821(7) 0.18724(3) 1.000 0.0308(3) . .
S4 S Uani 0.11322(6) 0.66273(8) 0.00394(3) 1.000 0.0359(3) . .
O41 O Uani 0.32823(14) 0.96027(17) 0.16220(8) 1.000 0.0290(7) . .
O44 O Uani 0.21375(19) 1.1488(2) 0.13780(10) 1.000 0.0527(10) . .
O47A O Uiso 0.0527(4) 1.1373(4) 0.06121(19) 0.563(4) 0.0623(16) . .
O50A O Uiso -0.1214(4) 0.9477(5) 0.0677(2) 0.563(4) 0.0693(17) . .
O53 O Uani -0.10683(18) 0.7173(2) 0.08582(12) 1.000 0.0575(10) . .
O56 O Uani 0.06952(14) 0.61924(19) 0.10013(8) 1.000 0.0321(7) . .
O61 O Uani 0.35049(14) 0.61233(18) 0.20828(8) 1.000 0.0295(7) . .
O71 O Uani 0.23852(14) 0.80545(19) 0.07829(7) 1.000 0.0305(7) . .
C1 C Uani 0.4298(2) 0.8935(3) 0.11505(11) 1.000 0.0280(9) . .
C2 C Uani 0.5054(2) 0.8322(3) 0.11250(11) 1.000 0.0306(10) . .
C3 C Uani 0.5534(2) 0.7723(3) 0.15113(12) 1.000 0.0314(10) . .
C4 C Uani 0.5199(2) 0.7720(3) 0.19300(11) 1.000 0.0296(10) . .
C5 C Uani 0.4444(2) 0.8325(3) 0.19630(11) 1.000 0.0269(9) . .
C6 C Uani 0.4002(2) 0.8968(3) 0.15775(11) 1.000 0.0255(9) . .
C7 C Uani 0.6421(2) 0.7142(3) 0.15040(14) 1.000 0.0417(11) . .
C8 C Uani 0.6557(3) 0.7011(5) 0.09949(17) 1.000 0.0725(19) . .
C9 C Uani 0.6443(3) 0.5982(4) 0.17191(17) 1.000 0.0615(17) . .
C10 C Uani 0.7189(3) 0.7805(5) 0.1815(2) 1.000 0.078(2) . .
C11 C Uani 0.2976(2) 0.7812(3) 0.23504(10) 1.000 0.0254(9) . .
C12 C Uani 0.2269(2) 0.8448(3) 0.24343(11) 1.000 0.0283(10) . .
C13 C Uani 0.1393(2) 0.8055(3) 0.23495(11) 1.000 0.0283(9) . .
C14 C Uani 0.1243(2) 0.6999(3) 0.21648(11) 1.000 0.0279(10) . .
C15 C Uani 0.1935(2) 0.6347(3) 0.20796(11) 1.000 0.0262(9) . .
C16 C Uani 0.2815(2) 0.6751(3) 0.21780(10) 1.000 0.0252(9) . .
C17 C Uani 0.0608(2) 0.8744(3) 0.24434(13) 1.000 0.0354(11) . .
C18A C Uiso 0.0924(5) 0.9801(6) 0.2709(3) 0.669(5) 0.065(2) . .
C19A C Uiso 0.0098(6) 0.8082(7) 0.2738(3) 0.669(5) 0.081(2) . .
C20A C Uiso -0.0001(6) 0.9059(7) 0.1967(3) 0.669(5) 0.079(2) . .
C21 C Uani 0.1978(2) 0.5060(2) 0.13054(11) 1.000 0.0261(9) . .
C22 C Uani 0.2755(2) 0.4538(3) 0.12418(12) 1.000 0.0294(10) . .
C23 C Uani 0.3024(2) 0.4602(3) 0.08120(12) 1.000 0.0322(10) . .
C24 C Uani 0.2503(2) 0.5224(3) 0.04480(12) 1.000 0.0332(11) . .
C25 C Uani 0.1734(2) 0.5762(3) 0.05040(11) 1.000 0.0287(10) . .
C26 C Uani 0.1452(2) 0.5667(2) 0.09331(12) 1.000 0.0273(9) . .
C27 C Uani 0.3897(3) 0.4058(4) 0.07512(14) 1.000 0.0471(14) . .
C28B C Uiso 0.4520(7) 0.3756(10) 0.1252(3) 0.509(13) 0.0510 . .
C29B C Uiso 0.4400(7) 0.4673(10) 0.0499(4) 0.509(13) 0.0560 . .
C30B C Uiso 0.3594(9) 0.2938(12) 0.0444(5) 0.509(13) 0.0840 . .
C31 C Uani 0.2018(2) 0.7492(3) -0.00467(11) 1.000 0.0288(10) . .
C32 C Uani 0.2183(2) 0.7562(3) -0.05070(11) 1.000 0.0330(10) . .
C33 C Uani 0.2837(2) 0.8252(3) -0.06094(11) 1.000 0.0327(10) . .
C34 C Uani 0.3331(2) 0.8875(3) -0.02360(12) 1.000 0.0322(10) . .
C35 C Uani 0.3173(2) 0.8830(3) 0.02280(11) 1.000 0.0274(9) . .
C36 C Uani 0.2512(2) 0.8138(3) 0.03268(11) 1.000 0.0266(9) . .
C37 C Uani 0.3003(3) 0.8286(4) -0.11199(12) 1.000 0.0457(13) . .
C38 C Uani 0.3835(3) 0.8938(5) -0.11391(15) 1.000 0.072(2) . .
C39 C Uani 0.3117(3) 0.7091(4) -0.12790(15) 1.000 0.0623(18) . .
C40 C Uani 0.2180(3) 0.8790(4) -0.14638(13) 1.000 0.0553(15) . .
C42 C Uani 0.3542(2) 1.0707(3) 0.17565(14) 1.000 0.0389(11) . .
C43 C Uani 0.2738(3) 1.1336(3) 0.18135(14) 1.000 0.0460(12) . .
C45A C Uiso 0.1379(4) 1.2116(7) 0.1369(2) 0.563(4) 0.043(2) . .
C46A C Uiso 0.0862(5) 1.2344(6) 0.0883(2) 0.563(4) 0.0509(19) . .
C48A C Uiso -0.0040(5) 1.0799(6) 0.0820(3) 0.563(4) 0.0417(17) . .
C49A C Uiso -0.0649(5) 1.0066(6) 0.0469(3) 0.563(4) 0.0473(18) . .
C51A C Uiso -0.1689(5) 0.8636(6) 0.0380(3) 0.563(4) 0.055(2) . .
C52A C Uiso -0.1212(6) 0.7553(6) 0.0419(3) 0.563(4) 0.053(2) . .
C54 C Uani -0.0883(2) 0.6073(3) 0.09754(16) 1.000 0.0489(15) . .
C55 C Uani -0.0110(2) 0.5582(3) 0.08074(15) 1.000 0.0417(11) . .
C62 C Uani 0.3939(3) 0.5434(3) 0.24702(14) 1.000 0.0458(12) . .
C72 C Uani 0.1653(2) 0.8704(3) 0.08775(13) 1.000 0.0407(11) . .
C45B C Uiso 0.1361(5) 1.2069(8) 0.1505(4) 0.437(4) 0.0430 . .
C46B C Uiso 0.0597(5) 1.1973(7) 0.1059(3) 0.437(4) 0.0510 . .
C48B C Uiso -0.0252(6) 1.0597(7) 0.0606(3) 0.437(4) 0.0420 . .
C49B C Uiso -0.0701(6) 0.9483(7) 0.0624(3) 0.437(4) 0.0470 . .
C51B C Uiso -0.1764(6) 0.8333(7) 0.0150(4) 0.437(4) 0.0550 . .
C52B C Uiso -0.1340(8) 0.7241(8) 0.0316(3) 0.437(4) 0.0530 . .
C29A C Uiso 0.4532(7) 0.5079(10) 0.0645(4) 0.491(13) 0.056(3) . .
O47B O Uiso 0.0202(5) 1.0919(6) 0.1066(3) 0.437(4) 0.0620 . .
O50B O Uiso -0.1166(5) 0.9199(6) 0.0175(3) 0.437(4) 0.0690 . .
C18B C Uiso 0.0683(10) 0.8819(13) 0.2990(5) 0.331(5) 0.0650 . .
C19B C Uiso -0.0320(11) 0.8224(14) 0.2260(7) 0.331(5) 0.0810 . .
C20B C Uiso 0.0658(12) 0.9931(14) 0.2294(7) 0.331(5) 0.0790 . .
C28A C Uiso 0.4334(7) 0.3364(10) 0.1180(4) 0.491(13) 0.051(3) . .
C30A C Uiso 0.3766(10) 0.3348(13) 0.0335(5) 0.491(13) 0.084(4) . .
H9B H Uiso 0.59450 0.55480 0.15320 1.000 0.0920 calc R
H2 H Uiso 0.52490 0.83130 0.08320 1.000 0.0370 calc R
H4 H Uiso 0.54960 0.72940 0.21970 1.000 0.0350 calc R
H8A H Uiso 0.71270 0.66340 0.10050 1.000 0.1080 calc R
H8B H Uiso 0.65700 0.77360 0.08490 1.000 0.1080 calc R
H8C H Uiso 0.60620 0.65810 0.08040 1.000 0.1080 calc R
H9A H Uiso 0.70150 0.56280 0.17100 1.000 0.0920 calc R
H20C H Uiso -0.02380 0.83940 0.17900 0.669(5) 0.1190 calc R
H22 H Uiso 0.31070 0.41280 0.14990 1.000 0.0350 calc R
H24 H Uiso 0.26770 0.52840 0.01510 1.000 0.0400 calc R
H28D H Uiso 0.41780 0.33260 0.14380 0.509(13) 0.0760 calc R
H28E H Uiso 0.47390 0.44290 0.14270 0.509(13) 0.0760 calc R
H28F H Uiso 0.50330 0.33240 0.12030 0.509(13) 0.0760 calc R
H29D H Uiso 0.49420 0.42640 0.04770 0.509(13) 0.0840 calc R
H29E H Uiso 0.45730 0.53680 0.06660 0.509(13) 0.0840 calc R
H29F H Uiso 0.40410 0.48200 0.01750 0.509(13) 0.0840 calc R
H30D H Uiso 0.32350 0.24810 0.06120 0.509(13) 0.1250 calc R
H30E H Uiso 0.41310 0.25330 0.04110 0.509(13) 0.1250 calc R
H30F H Uiso 0.32350 0.31280 0.01250 0.509(13) 0.1250 calc R
H32 H Uiso 0.18370 0.71240 -0.07560 1.000 0.0390 calc R
H34 H Uiso 0.37890 0.93450 -0.02960 1.000 0.0390 calc R
H38A H Uiso 0.39200 0.89420 -0.14680 1.000 0.1070 calc R
H38B H Uiso 0.43600 0.86030 -0.09260 1.000 0.1070 calc R
H38C H Uiso 0.37660 0.96920 -0.10350 1.000 0.1070 calc R
H39A H Uiso 0.25770 0.66690 -0.12670 1.000 0.0930 calc R
H39B H Uiso 0.36400 0.67600 -0.10630 1.000 0.0930 calc R
H39C H Uiso 0.32060 0.70890 -0.16070 1.000 0.0930 calc R
H40A H Uiso 0.16420 0.83630 -0.14500 1.000 0.0830 calc R
H40B H Uiso 0.22710 0.87780 -0.17920 1.000 0.0830 calc R
H40C H Uiso 0.21010 0.95480 -0.13680 1.000 0.0830 calc R
H42A H Uiso 0.38040 1.10520 0.15070 1.000 0.0460 calc R
H42B H Uiso 0.40020 1.07100 0.20620 1.000 0.0460 calc R
H43A H Uiso 0.24370 1.09370 0.20340 1.000 0.0560 calc R
H43B H Uiso 0.29310 1.20580 0.19580 1.000 0.0560 calc R
H45A H Uiso 0.15640 1.28180 0.15350 0.563(4) 0.0510 calc R
H45B H Uiso 0.09890 1.17280 0.15470 0.563(4) 0.0510 calc R
H46A H Uiso 0.03470 1.28200 0.09020 0.563(4) 0.0610 calc R
H46B H Uiso 0.12480 1.27540 0.07080 0.563(4) 0.0610 calc R
H48A H Uiso -0.04080 1.13170 0.09610 0.563(4) 0.0500 calc R
H48B H Uiso 0.03150 1.03490 0.10840 0.563(4) 0.0500 calc R
H49A H Uiso -0.10080 1.05180 0.02080 0.563(4) 0.0570 calc R
H49B H Uiso -0.02800 0.95570 0.03260 0.563(4) 0.0570 calc R
H51A H Uiso -0.18070 0.88840 0.00420 0.563(4) 0.0660 calc R
H51B H Uiso -0.22770 0.85300 0.04640 0.563(4) 0.0660 calc R
H52A H Uiso -0.15810 0.70220 0.01960 0.563(4) 0.0630 calc R
H52B H Uiso -0.06310 0.76410 0.03250 0.563(4) 0.0630 calc R
H54A H Uiso -0.14290 0.56380 0.08390 1.000 0.0590 calc R
H54B H Uiso -0.07630 0.59980 0.13290 1.000 0.0590 calc R
H55A H Uiso -0.00270 0.48090 0.09130 1.000 0.0500 calc R
H55B H Uiso -0.02360 0.55960 0.04530 1.000 0.0500 calc R
H62A H Uiso 0.44210 0.50200 0.23750 1.000 0.0690 calc R
H62B H Uiso 0.35000 0.49230 0.25500 1.000 0.0690 calc R
H62C H Uiso 0.41950 0.58860 0.27510 1.000 0.0690 calc R
H72A H Uiso 0.16130 0.85980 0.12110 1.000 0.0610 calc R
H72B H Uiso 0.10890 0.84740 0.06620 1.000 0.0610 calc R
H72C H Uiso 0.17620 0.94800 0.08230 1.000 0.0610 calc R
H9C H Uiso 0.63830 0.60310 0.20520 1.000 0.0920 calc R
H10A H Uiso 0.77630 0.74450 0.18170 1.000 0.1160 calc R
H10B H Uiso 0.71020 0.78480 0.21430 1.000 0.1160 calc R
H10C H Uiso 0.71920 0.85450 0.16830 1.000 0.1160 calc R
H12 H Uiso 0.23900 0.91720 0.25530 1.000 0.0340 calc R
H14 H Uiso 0.06480 0.67160 0.20950 1.000 0.0340 calc R
H18A H Uiso 0.12640 1.02340 0.25230 0.669(5) 0.0970 calc R
H18B H Uiso 0.13100 0.96280 0.30240 0.669(5) 0.0970 calc R
H18C H Uiso 0.04020 1.02220 0.27530 0.669(5) 0.0970 calc R
H19A H Uiso 0.04970 0.78990 0.30480 0.669(5) 0.1210 calc R
H19B H Uiso -0.01220 0.74060 0.25670 0.669(5) 0.1210 calc R
H19C H Uiso -0.04130 0.85100 0.27920 0.669(5) 0.1210 calc R
H20A H Uiso 0.03420 0.94820 0.17780 0.669(5) 0.1190 calc R
H20B H Uiso -0.05010 0.95040 0.20230 0.669(5) 0.1190 calc R
H18D H Uiso 0.12580 0.91560 0.31440 0.331(5) 0.0970 calc R
H18E H Uiso 0.06490 0.80820 0.31200 0.331(5) 0.0970 calc R
H18F H Uiso 0.01890 0.92670 0.30520 0.331(5) 0.0970 calc R
H19D H Uiso -0.03290 0.74940 0.24010 0.331(5) 0.1210 calc R
H19E H Uiso -0.04450 0.81610 0.19100 0.331(5) 0.1210 calc R
H19F H Uiso -0.07790 0.86840 0.23510 0.331(5) 0.1210 calc R
H20D H Uiso 0.12630 1.02160 0.24260 0.331(5) 0.1190 calc R
H20E H Uiso 0.02190 1.03660 0.24160 0.331(5) 0.1190 calc R
H20F H Uiso 0.05240 0.99790 0.19430 0.331(5) 0.1190 calc R
H28A H Uiso 0.44540 0.38180 0.14700 0.491(13) 0.0760 calc R
H28B H Uiso 0.49000 0.30620 0.11310 0.491(13) 0.0760 calc R
H28C H Uiso 0.39290 0.27630 0.12170 0.491(13) 0.0760 calc R
H29A H Uiso 0.46350 0.55920 0.09160 0.491(13) 0.0840 calc R
H29B H Uiso 0.42290 0.54610 0.03520 0.491(13) 0.0840 calc R
H29C H Uiso 0.51090 0.47920 0.06060 0.491(13) 0.0840 calc R
H30A H Uiso 0.43440 0.30290 0.03120 0.491(13) 0.1250 calc R
H30B H Uiso 0.35200 0.37750 0.00450 0.491(13) 0.1250 calc R
H30C H Uiso 0.33460 0.27600 0.03660 0.491(13) 0.1250 calc R
H45C H Uiso 0.15110 1.28460 0.15830 0.437(4) 0.0510 calc R
H45D H Uiso 0.11940 1.17170 0.17850 0.437(4) 0.0510 calc R
H46C H Uiso 0.01430 1.25520 0.10600 0.437(4) 0.0610 calc R
H46D H Uiso 0.08320 1.20590 0.07660 0.437(4) 0.0610 calc R
H48C H Uiso 0.01780 1.05500 0.03950 0.437(4) 0.0500 calc R
H48D H Uiso -0.07130 1.11500 0.04690 0.437(4) 0.0500 calc R
H49C H Uiso -0.02390 0.89220 0.07470 0.437(4) 0.0570 calc R
H49D H Uiso -0.11170 0.95200 0.08430 0.437(4) 0.0570 calc R
H51C H Uiso -0.21040 0.82560 -0.01870 0.437(4) 0.0660 calc R
H51D H Uiso -0.22010 0.85170 0.03460 0.437(4) 0.0660 calc R
H52C H Uiso -0.08030 0.71320 0.01830 0.437(4) 0.0630 calc R
H52D H Uiso -0.17720 0.66470 0.01930 0.437(4) 0.0630 calc R

loop_
_geom_bond_atom_site_label_1
_geom_bond_atom_site_label_2
_geom_bond_distance
_geom_bond_site_symmetry_1
_geom_bond_site_symmetry_2
_geom_bond_publ_flag
S1 C1 1.784(3) . . yes
S1 C35 1.775(3) . . yes
S2 C5 1.782(3) . . yes
S2 C11 1.785(3) . . yes
S3 C15 1.780(4) . . yes
S3 C21 1.779(3) . . yes
S4 C25 1.782(3) . . yes
S4 C31 1.777(3) . . yes
O41 C6 1.374(4) . . yes
O41 C42 1.433(4) . . yes
O44 C43 1.382(5) . . yes
O44 C45A 1.385(8) . . yes
O44 C45B 1.496(9) . . yes
O47A C46A 1.445(9) . . yes
O47A C48A 1.353(10) . . yes
O47B C48B 1.398(12) . . yes
O47B C46B 1.423(11) . . yes
O50A C49A 1.360(10) . . yes
O50A C51A 1.422(10) . . yes
O50B C51B 1.388(12) . . yes
O50B C49B 1.365(12) . . yes
O53 C52A 1.311(9) . . yes
O53 C52B 1.515(9) . . yes
O53 C54 1.397(4) . . yes
O56 C55 1.438(4) . . yes
O56 C26 1.374(4) . . yes
O61 C16 1.379(4) . . yes
O61 C62 1.429(4) . . yes
O71 C36 1.366(4) . . yes
O71 C72 1.446(4) . . yes
C1 C2 1.392(5) . . no
C1 C6 1.397(4) . . no
C2 C3 1.388(5) . . no
C3 C4 1.406(5) . . no
C3 C7 1.534(5) . . no
C4 C5 1.391(5) . . no
C5 C6 1.397(5) . . no
C7 C10 1.533(6) . . no
C7 C8 1.526(6) . . no
C7 C9 1.541(6) . . no
C11 C16 1.388(5) . . no
C11 C12 1.395(5) . . no
C12 C13 1.390(5) . . no
C13 C14 1.392(5) . . no
C13 C17 1.538(5) . . no
C14 C15 1.388(5) . . no
C15 C16 1.399(5) . . no
C17 C19A 1.506(9) . . no
C17 C20A 1.516(9) . . no
C17 C18A 1.519(8) . . no
C17 C20B 1.517(18) . . no
C17 C18B 1.545(14) . . no
C17 C19B 1.533(18) . . no
C21 C22 1.395(4) . . no
C21 C26 1.393(4) . . no
C22 C23 1.385(5) . . no
C23 C27 1.535(6) . . no
C23 C24 1.385(5) . . no
C24 C25 1.387(5) . . no
C25 C26 1.396(5) . . no
C27 C29A 1.649(13) . . no
C27 C30A 1.450(15) . . no
C27 C28A 1.516(12) . . no
C27 C28B 1.574(10) . . no
C27 C29B 1.388(12) . . no
C27 C30B 1.634(15) . . no
C31 C32 1.399(4) . . no
C31 C36 1.403(5) . . no
C32 C33 1.388(5) . . no
C33 C37 1.539(5) . . no
C33 C34 1.387(5) . . no
C34 C35 1.404(5) . . no
C35 C36 1.394(5) . . no
C37 C38 1.511(7) . . no
C37 C39 1.550(7) . . no
C37 C40 1.538(6) . . no
C42 C43 1.489(6) . . no
C45A C46A 1.462(8) . . no
C45B C46B 1.526(13) . . no
C48A C49A 1.500(11) . . no
C48B C49B 1.529(12) . . no
C51A C52A 1.501(11) . . no
C51B C52B 1.511(13) . . no
C54 C55 1.498(5) . . no
C2 H2 0.9516 . . no
C4 H4 0.9502 . . no
C8 H8A 0.9795 . . no
C8 H8B 0.9806 . . no
C8 H8C 0.9789 . . no
C9 H9A 0.9805 . . no
C9 H9B 0.9805 . . no
C9 H9C 0.9795 . . no
C10 H10A 0.9797 . . no
C10 H10B 0.9790 . . no
C10 H10C 0.9794 . . no
C12 H12 0.9497 . . no
C14 H14 0.9503 . . no
C18A H18A 0.9788 . . no
C18A H18B 0.9818 . . no
C18A H18C 0.9806 . . no
C18B H18F 0.9803 . . no
C18B H18D 0.9795 . . no
C18B H18E 0.9793 . . no
C19A H19A 0.9814 . . no
C19A H19B 0.9791 . . no
C19A H19C 0.9803 . . no
C19B H19D 0.9795 . . no
C19B H19E 0.9793 . . no
C19B H19F 0.9786 . . no
C20A H20A 0.9811 . . no
C20A H20B 0.9797 . . no
C20A H20C 0.9815 . . no
C20B H20D 0.9796 . . no
C20B H20F 0.9804 . . no
C20B H20E 0.9798 . . no
C22 H22 0.9496 . . no
C24 H24 0.9493 . . no
C28A H28A 0.9801 . . no
C28A H28B 0.9790 . . no
C28A H28C 0.9808 . . no
C28B H28D 0.9789 . . no
C28B H28E 0.9805 . . no
C28B H28F 0.9808 . . no
C29A H29A 0.9813 . . no
C29A H29B 0.9791 . . no
C29A H29C 0.9782 . . no
C29B H29D 0.9811 . . no
C29B H29E 0.9801 . . no
C29B H29F 0.9809 . . no
C30A H30B 0.9799 . . no
C30A H30C 0.9801 . . no
C30A H30A 0.9809 . . no
C30B H30D 0.9813 . . no
C30B H30E 0.9806 . . no
C30B H30F 0.9803 . . no
C32 H32 0.9498 . . no
C34 H34 0.9501 . . no
C38 H38A 0.9791 . . no
C38 H38B 0.9800 . . no
C38 H38C 0.9803 . . no
C39 H39A 0.9798 . . no
C39 H39C 0.9787 . . no
C39 H39B 0.9796 . . no
C40 H40B 0.9804 . . no
C40 H40C 0.9801 . . no
C40 H40A 0.9816 . . no
C42 H42A 0.9886 . . no
C42 H42B 0.9897 . . no
C43 H43A 0.9893 . . no
C43 H43B 0.9895 . . no
C45A H45B 0.9883 . . no
C45A H45A 0.9893 . . no
C45B H45D 0.9924 . . no
C45B H45C 0.9892 . . no
C46A H46B 0.9916 . . no
C46A H46A 0.9894 . . no
C46B H46D 0.9899 . . no
C46B H46C 0.9907 . . no
C48A H48B 0.9903 . . no
C48A H48A 0.9908 . . no
C48B H48C 0.9898 . . no
C48B H48D 0.9899 . . no
C49A H49A 0.9885 . . no
C49A H49B 0.9880 . . no
C49B H49D 0.9898 . . no
C49B H49C 0.9890 . . no
C51A H51B 0.9898 . . no
C51A H51A 0.9904 . . no
C51B H51C 0.9907 . . no
C51B H51D 0.9904 . . no
C52A H52B 0.9901 . . no
C52A H52A 0.9909 . . no
C52B H52D 0.9898 . . no
C52B H52C 0.9887 . . no
C54 H54A 0.9911 . . no
C54 H54B 0.9910 . . no
C55 H55B 0.9888 . . no
C55 H55A 0.9900 . . no
C62 H62C 0.9801 . . no
C62 H62A 0.9813 . . no
C62 H62B 0.9801 . . no
C72 H72C 0.9803 . . no
C72 H72A 0.9788 . . no
C72 H72B 0.9800 . . no
